data_7216742
loop_
_publ_author_name
'Leung, Franco King-Chi'
'Cui, Jian-Fang'
'Hui, Tsz-Wai'
'Zhou, Zhong-Yuan'
'Wong, Man-Kin'

_publ_section_title
;
 Hydrogen bond donor--acceptor--donor organocatalysis for conjugate
 addition of benzylidene barbiturates via complementary DAD--ADA hydrogen
 bonding
;
_journal_issue 51
_journal_name_full 'RSC Advances'
_journal_page_first 26748
_journal_paper_doi 10.1039/c4ra04020a
_journal_volume 4
_journal_year 2014
_chemical_formula_sum 'C8 H5 Cl F6 N4 O3'
_chemical_formula_weight 354.61
_chemical_name_systematic
;
 ?
;
_space_group_IT_number 14
_symmetry_cell_setting monoclinic
_symmetry_space_group_name_Hall '-P 2yn'
_symmetry_space_group_name_H-M 'P 1 21/n 1'
_atom_sites_solution_hydrogens geom
_atom_sites_solution_primary direct
_atom_sites_solution_secondary difmap
_audit_creation_method SHELXL-97
_cell_angle_alpha 90.00
_cell_angle_beta 97.537(2)
_cell_angle_gamma 90.00
_cell_formula_units_Z 4
_cell_length_a 5.0503(2)
_cell_length_b 18.9742(7)
_cell_length_c 13.6338(5)
_cell_measurement_reflns_used 9607
_cell_measurement_temperature 296(2)
_cell_measurement_theta_max 29.16
_cell_measurement_theta_min 2.62
_cell_volume 1295.18(8)
_computing_cell_refinement 'Bruker APEXII'
_computing_data_collection 'Bruker APEXII'
_computing_data_reduction 'Bruker SAINT'
_computing_molecular_graphics 'Bruker SHELXTL'
_computing_publication_material 'Bruker SHELXTL'
_computing_structure_refinement 'SHELXL-97 (Sheldrick, 1997)'
_computing_structure_solution 'SHELXS-97 (Sheldrick, 1990)'
_diffrn_ambient_temperature 296(2)
_diffrn_measured_fraction_theta_full 0.970
_diffrn_measured_fraction_theta_max 0.970
_diffrn_measurement_device_type 'Bruker APEXII CCD area detector'
_diffrn_measurement_method 'phi and omega scans'
_diffrn_radiation_monochromator graphite
_diffrn_radiation_source 'fine-focus sealed tube'
_diffrn_radiation_type MoK\a
_diffrn_radiation_wavelength 0.71073
_diffrn_reflns_av_R_equivalents 0.0440
_diffrn_reflns_av_sigmaI/netI 0.0285
_diffrn_reflns_limit_h_max 6
_diffrn_reflns_limit_h_min -6
_diffrn_reflns_limit_k_max 25
_diffrn_reflns_limit_k_min -25
_diffrn_reflns_limit_l_max 18
_diffrn_reflns_limit_l_min -18
_diffrn_reflns_number 23780
_diffrn_reflns_theta_full 29.27
_diffrn_reflns_theta_max 29.27
_diffrn_reflns_theta_min 1.85
_exptl_absorpt_coefficient_mu 0.389
_exptl_absorpt_correction_T_max 0.746
_exptl_absorpt_correction_T_min 0.590
_exptl_absorpt_correction_type multi-scan
_exptl_absorpt_process_details 'SAINT ver 7.34; Bruker SADABS'
_exptl_crystal_colour colourless
_exptl_crystal_density_diffrn 1.819
_exptl_crystal_density_method 'not measured'
_exptl_crystal_description NEEDLE
_exptl_crystal_F_000 704
_exptl_crystal_size_max 0.60
_exptl_crystal_size_mid 0.40
_exptl_crystal_size_min 0.30
_refine_diff_density_max 0.570
_refine_diff_density_min -0.544
_refine_diff_density_rms 0.093
_refine_ls_extinction_coef 0.0168(14)
_refine_ls_extinction_expression Fc^*^=kFc[1+0.001xFc^2^\l^3^/sin(2\q)]^-1/4^
_refine_ls_extinction_method SHELXL
_refine_ls_goodness_of_fit_ref 1.001
_refine_ls_hydrogen_treatment mixed
_refine_ls_matrix_type full
_refine_ls_number_parameters 233
_refine_ls_number_reflns 3410
_refine_ls_number_restraints 12
_refine_ls_restrained_S_all 1.003
_refine_ls_R_factor_all 0.1034
_refine_ls_R_factor_gt 0.0771
_refine_ls_shift/su_max 0.001
_refine_ls_shift/su_mean 0.000
_refine_ls_structure_factor_coef Fsqd
_refine_ls_weighting_details 'calc w=1/[\s^2^(Fo^2^)+(0.0750P)^2^+3.3500P] where P=(Fo^2^+2Fc^2^)/3'
_refine_ls_weighting_scheme calc
_refine_ls_wR_factor_gt 0.1938
_refine_ls_wR_factor_ref 0.2172
_reflns_number_gt 2447
_reflns_number_total 3410
_reflns_threshold_expression >2sigma(I)
_cod_data_source_file c4ra04020a2.cif
_cod_data_source_block lkc35
_cod_depositor_comments
;
The following automatic conversions were performed:

'_symmetry_cell_setting' value 'Monoclinic' changed to 'monoclinic'
according to
/usr/data/users/saulius/crontab/automatic-downloads/rss-feeds/RSC/lib/dictionaries/cif_core.dic
dictionary named 'cif_core.dic' version 2.4.2 from 2011-04-26.

Automatic conversion script
Id: cif_fix_values 2281 2013-09-26 08:29:07Z andrius 
;
_cod_original_sg_symbol_H-M P2(1)/n
_cod_database_code 7216742

loop_
_symmetry_equiv_pos_as_xyz
'x, y, z'
'-x+1/2, y+1/2, -z+1/2'
'-x, -y, -z'
'x-1/2, -y-1/2, z-1/2'

loop_
_atom_site_label
_atom_site_type_symbol
_atom_site_fract_x
_atom_site_fract_y
_atom_site_fract_z
_atom_site_U_iso_or_equiv
_atom_site_adp_type
_atom_site_occupancy
_atom_site_symmetry_multiplicity
_atom_site_calc_flag
_atom_site_refinement_flags
_atom_site_disorder_assembly
_atom_site_disorder_group
Cl1 Cl 0.53843(15) 0.06916(3) 0.70237(4) 0.07131(18) Uani 1 1 d . . .
O1W O -0.0502(3) 0.25343(9) 0.70999(11) 0.0555(4) Uani 1 1 d . . .
H1WA H 0.0710 0.2153 0.7094 0.115 Uiso 1 1 d . . .
H1WB H -0.1810 0.2441 0.7522 0.082 Uiso 1 1 d . . .
O1 O 0.0064(3) 0.28444(10) 0.33782(11) 0.0636(5) Uani 1 1 d . . .
O2 O 0.9960(3) 0.04739(10) 0.39107(12) 0.0660(5) Uani 1 1 d . . .
N1 N 0.3862(3) 0.19264(9) 0.42667(12) 0.0451(4) Uani 1 1 d . . .
N2 N 0.3012(3) 0.16651(9) 0.59130(11) 0.0452(4) Uani 1 1 d . . .
N3 N 0.0749(3) 0.25597(9) 0.50321(12) 0.0460(4) Uani 1 1 d . . .
H3A H 0.012(4) 0.2630(12) 0.5559(17) 0.046(6) Uiso 1 1 d . . .
N4 N 0.6853(3) 0.13308(10) 0.34805(12) 0.0482(4) Uani 1 1 d . . .
H4A H 0.629(4) 0.1580(11) 0.3061(16) 0.042(6) Uiso 1 1 d . . .
C1 C 0.2639(4) 0.20179(10) 0.50554(14) 0.0423(4) Uani 1 1 d . . .
C2 C 0.4830(4) 0.11598(11) 0.59439(13) 0.0443(5) Uani 1 1 d . . .
C3 C 0.6257(4) 0.09927(11) 0.51785(14) 0.0446(5) Uani 1 1 d . . .
H3B H 0.744(4) 0.0620(11) 0.5244(16) 0.043(6) Uiso 1 1 d . . .
C4 C 0.5665(4) 0.14025(11) 0.43405(13) 0.0419(4) Uani 1 1 d . . .
C5 C -0.0279(4) 0.29333(11) 0.42240(15) 0.0457(5) Uani 1 1 d . . .
C6 C -0.2025(5) 0.35570(13) 0.44662(16) 0.0578(6) Uani 1 1 d . . .
C7 C 0.8784(4) 0.08677(12) 0.33207(15) 0.0481(5) Uani 1 1 d . A .
F1 F -0.3935(3) 0.36778(10) 0.37356(13) 0.0878(5) Uani 1 1 d . . .
F2 F -0.0617(5) 0.41308(10) 0.45940(18) 0.1095(8) Uani 1 1 d . . .
F3 F -0.3174(4) 0.34455(11) 0.52650(13) 0.1097(6) Uani 1 1 d . . .
C8 C 0.9423(4) 0.08777(13) 0.22418(15) 0.0545(6) Uani 1 1 d D . .
F4 F 0.8231(8) 0.1335(2) 0.1732(3) 0.1364(8) Uani 0.50 1 d PD A 1
F5 F 0.8778(8) 0.0246(2) 0.1834(2) 0.0923(9) Uani 0.50 1 d PD A 1
F6 F 1.2000(6) 0.0927(2) 0.2251(2) 0.0800(7) Uani 0.50 1 d PD A 1
F4' F 0.9181(8) 0.15489(17) 0.1830(2) 0.0880(10) Uani 0.50 1 d PD A 2
F5' F 0.7633(7) 0.0545(2) 0.1665(2) 0.0839(9) Uani 0.50 1 d PD A 2
F6' F 1.1738(7) 0.0663(2) 0.2146(3) 0.0883(7) Uani 0.50 1 d PD A 2

loop_
_atom_site_aniso_label
_atom_site_aniso_U_11
_atom_site_aniso_U_22
_atom_site_aniso_U_33
_atom_site_aniso_U_23
_atom_site_aniso_U_13
_atom_site_aniso_U_12
Cl1 0.1034(4) 0.0715(3) 0.0421(2) 0.0183(2) 0.0209(3) 0.0272(3)
O1W 0.0611(8) 0.0647(9) 0.0433(7) -0.0015(6) 0.0168(6) 0.0049(7)
O1 0.0745(9) 0.0789(10) 0.0387(7) 0.0074(7) 0.0128(7) 0.0249(8)
O2 0.0720(9) 0.0782(10) 0.0504(8) 0.0106(7) 0.0175(7) 0.0282(8)
N1 0.0472(8) 0.0513(8) 0.0378(7) 0.0031(7) 0.0092(6) 0.0066(7)
N2 0.0533(9) 0.0498(8) 0.0341(7) 0.0019(6) 0.0113(6) 0.0041(7)
N3 0.0504(8) 0.0543(9) 0.0345(7) -0.0007(6) 0.0107(6) 0.0096(7)
N4 0.0497(8) 0.0592(9) 0.0375(7) 0.0084(7) 0.0125(6) 0.0111(7)
C1 0.0451(9) 0.0469(9) 0.0355(8) -0.0023(7) 0.0074(7) 0.0008(8)
C2 0.0552(10) 0.0474(9) 0.0307(7) 0.0088(7) 0.0069(7) 0.0002(8)
C3 0.0461(9) 0.0481(9) 0.0401(8) 0.0030(8) 0.0078(7) 0.0057(8)
C4 0.0416(8) 0.0492(9) 0.0360(8) 0.0006(7) 0.0090(7) 0.0006(8)
C5 0.0459(9) 0.0499(10) 0.0420(9) 0.0022(8) 0.0084(7) 0.0063(8)
C6 0.0670(12) 0.0617(12) 0.0447(10) 0.0012(9) 0.0072(9) 0.0215(10)
C7 0.0481(10) 0.0553(11) 0.0430(9) -0.0008(8) 0.0141(7) 0.0032(8)
F1 0.0793(9) 0.1038(11) 0.0762(10) -0.0025(9) -0.0050(8) 0.0417(8)
F2 0.1069(14) 0.0622(9) 0.1540(19) -0.0304(11) -0.0028(13) 0.0035(10)
F3 0.1443(12) 0.1189(12) 0.0779(9) 0.0230(8) 0.0599(8) 0.0724(10)
C8 0.0533(10) 0.0697(13) 0.0441(9) 0.0011(9) 0.0201(8) 0.0089(10)
F4 0.154(2) 0.165(2) 0.108(2) 0.0853(17) 0.0805(17) 0.1160(18)
F5 0.113(2) 0.104(2) 0.0670(16) -0.0318(16) 0.0374(15) -0.027(2)
F6 0.0554(14) 0.116(2) 0.0730(17) -0.0131(18) 0.0257(13) -0.0202(16)
F4' 0.143(2) 0.0730(18) 0.0630(13) 0.0201(12) 0.0699(13) 0.0148(18)
F5' 0.094(2) 0.110(2) 0.0488(15) -0.0158(16) 0.0117(15) -0.014(2)
F6' 0.0851(17) 0.119(2) 0.0686(17) 0.0285(16) 0.0391(13) 0.0599(15)

loop_
_atom_type_symbol
_atom_type_description
_atom_type_scat_dispersion_real
_atom_type_scat_dispersion_imag
_atom_type_scat_source
C C 0.0033 0.0016 'International Tables Vol C Tables 4.2.6.8 and 6.1.1.4'
H H 0.0000 0.0000 'International Tables Vol C Tables 4.2.6.8 and 6.1.1.4'
N N 0.0061 0.0033 'International Tables Vol C Tables 4.2.6.8 and 6.1.1.4'
F F 0.0171 0.0103 'International Tables Vol C Tables 4.2.6.8 and 6.1.1.4'
O O 0.0106 0.0060 'International Tables Vol C Tables 4.2.6.8 and 6.1.1.4'
Cl Cl 0.1484 0.1585 'International Tables Vol C Tables 4.2.6.8 and 6.1.1.4'

loop_
_geom_angle_atom_site_label_1
_geom_angle_atom_site_label_2
_geom_angle_atom_site_label_3
_geom_angle
H1WA O1W H1WB 111.4
C1 N1 C4 114.93(16)
C2 N2 C1 114.04(17)
C5 N3 C1 126.15(17)
C5 N3 H3A 118.0(15)
C1 N3 H3A 115.7(15)
C7 N4 C4 126.81(17)
C7 N4 H4A 119.0(17)
C4 N4 H4A 114.2(17)
N1 C1 N2 128.19(18)
N1 C1 N3 117.94(17)
N2 C1 N3 113.85(17)
N2 C2 C3 124.79(17)
N2 C2 Cl1 115.97(15)
C3 C2 Cl1 119.24(16)
C2 C3 C4 114.70(18)
C2 C3 H3B 119.9(14)
C4 C3 H3B 125.4(14)
N1 C4 C3 123.34(18)
N1 C4 N4 111.85(16)
C3 C4 N4 124.81(18)
O1 C5 N3 128.3(2)
O1 C5 C6 118.26(19)
N3 C5 C6 113.43(17)
F2 C6 F1 106.9(2)
F2 C6 F3 108.5(2)
F1 C6 F3 107.2(2)
F2 C6 C5 110.8(2)
F1 C6 C5 110.89(19)
F3 C6 C5 112.42(19)
O2 C7 N4 127.1(2)
O2 C7 C8 120.0(2)
N4 C7 C8 112.97(17)
F6' C8 F5' 111.5(3)
F4 C8 F6 111.8(3)
F4 C8 F5 108.9(3)
F6 C8 F5 104.8(3)
F6' C8 F4' 106.7(3)
F5' C8 F4' 100.7(3)
F4 C8 C7 113.7(3)
F6 C8 C7 108.9(2)
F5 C8 C7 108.3(2)

loop_
_geom_bond_atom_site_label_1
_geom_bond_atom_site_label_2
_geom_bond_distance
Cl1 C2 1.7108(19)
O1W H1WA 0.9481
O1W H1WB 0.9478
O1 C5 1.200(3)
O2 C7 1.197(3)
N1 C1 1.320(3)
N1 C4 1.343(3)
N2 C2 1.324(3)
N2 C1 1.339(2)
N3 C5 1.355(3)
N3 C1 1.400(3)
N3 H3A 0.83(2)
N4 C7 1.351(3)
N4 C4 1.392(3)
N4 H4A 0.77(2)
C2 C3 1.381(3)
C3 C4 1.382(3)
C3 H3B 0.92(2)
C5 C6 1.537(3)
C6 F2 1.299(3)
C6 F1 1.313(3)
C6 F3 1.317(3)
C7 C8 1.547(3)
C8 F4 1.220(4)
C8 F6' 1.261(4)
C8 F5' 1.284(4)
C8 F6 1.303(4)
C8 F5 1.343(4)
C8 F4' 1.391(4)

loop_
_geom_hbond_atom_site_label_D
_geom_hbond_atom_site_label_H
_geom_hbond_atom_site_label_A
_geom_hbond_distance_DH
_geom_hbond_distance_HA
_geom_hbond_distance_DA
_geom_hbond_angle_DHA
_geom_hbond_site_symmetry_A
O1W H1WA N2 0.95 2.30 3.040(2) 134.4 .
N3 H3A O1W 0.83(2) 2.17(2) 2.969(2) 160(2) .
O1W H1WB O1 0.95 2.15 3.097(2) 174.6 4_566
N4 H4A O1W 0.77(2) 2.25(2) 3.001(2) 168(2) 4_665

loop_
_geom_torsion_atom_site_label_1
_geom_torsion_atom_site_label_2
_geom_torsion_atom_site_label_3
_geom_torsion_atom_site_label_4
_geom_torsion
C4 N1 C1 N2 1.4(3)
C4 N1 C1 N3 179.46(17)
C2 N2 C1 N1 -0.8(3)
C2 N2 C1 N3 -178.94(17)
C5 N3 C1 N1 11.3(3)
C5 N3 C1 N2 -170.36(19)
C1 N2 C2 C3 -0.1(3)
C1 N2 C2 Cl1 -179.96(14)
N2 C2 C3 C4 0.2(3)
Cl1 C2 C3 C4 -179.89(15)
C1 N1 C4 C3 -1.1(3)
C1 N1 C4 N4 179.33(17)
C2 C3 C4 N1 0.4(3)
C2 C3 C4 N4 179.89(19)
C7 N4 C4 N1 178.31(19)
C7 N4 C4 C3 -1.2(3)
C1 N3 C5 O1 5.8(4)
C1 N3 C5 C6 -172.27(19)
O1 C5 C6 F2 -85.3(3)
N3 C5 C6 F2 92.9(2)
O1 C5 C6 F1 33.1(3)
N3 C5 C6 F1 -148.6(2)
O1 C5 C6 F3 153.1(2)
N3 C5 C6 F3 -28.6(3)
C4 N4 C7 O2 -6.2(4)
C4 N4 C7 C8 173.68(19)
O2 C7 C8 F4 -175.0(3)
N4 C7 C8 F4 5.1(4)
O2 C7 C8 F6 -49.6(3)
N4 C7 C8 F6 130.5(3)
O2 C7 C8 F5 63.8(3)
N4 C7 C8 F5 -116.0(3)
